data_7158408
loop_
_publ_author_name
'Kashiwazaki, Gengo'
'Watanabe, Ryo'
'Tsuzuki, Terutaka'
'Yamamoto, Chieko'
'Nishikawa, Atsuya'
'Ohtomo, Satoru'
'Yoshikawa, Tomomi'
'Kitamura, Yuto'
'Utaka, Yoshimi'
'Kawai, Yasushi'
'Tsuchida, Noriko'
'Kitayama, Takashi'

_publ_section_title
;
 Br\/onsted acid-induced transannulation of the phytochemical zerumbone.
;
_journal_issue 47
_journal_name_full 'Organic &amp; biomolecular chemistry'
_journal_page_first 10444
_journal_page_last 10454
_journal_paper_doi 10.1039/d1ob01634b
_journal_volume 19
_journal_year 2021
_chemical_formula_moiety 'C15 H23 Cl O'
_chemical_formula_sum 'C15 H23 Cl O'
_chemical_formula_weight 254.80
_space_group_IT_number 2
_space_group_name_Hall '-P 1'
_space_group_name_H-M_alt 'P -1'
_symmetry_cell_setting triclinic
_symmetry_Int_Tables_number 2
_symmetry_space_group_name_Hall '-P 1'
_symmetry_space_group_name_H-M 'P -1'
_atom_sites_solution_hydrogens geom
_atom_sites_solution_primary direct
_atom_sites_solution_secondary difmap
_audit_update_record
;
2021-03-02 deposited with the CCDC.	2021-11-12 downloaded from the CCDC.
;
_cell_angle_alpha 79.174(15)
_cell_angle_beta 85.596(11)
_cell_angle_gamma 82.452(14)
_cell_formula_units_Z 4
_cell_length_a 7.085(3)
_cell_length_b 10.810(5)
_cell_length_c 19.320(7)
_cell_measurement_reflns_used 8168
_cell_measurement_temperature 93
_cell_measurement_theta_max 27.50
_cell_measurement_theta_min 3.04
_cell_volume 1438.7(10)
_computing_cell_refinement 'RAPID AUTO'
_computing_data_collection 'RAPID AUTO (Rigaku, ????)'
_computing_data_reduction 'RAPID AUTO'
_computing_molecular_graphics 'CrystalStructure 4.0'
_computing_publication_material 'CrystalStructure 4.0 (Rigaku, 2010)'
_computing_structure_refinement 'SHELXL97 (Sheldrick, 2008)'
_computing_structure_solution SIR97
_diffrn_ambient_temperature 93
_diffrn_detector_area_resol_mean 10.000
_diffrn_measured_fraction_theta_full 0.992
_diffrn_measured_fraction_theta_max 0.992
_diffrn_measurement_device_type 'Rigaku R-AXIS RAPID'
_diffrn_measurement_method \w
_diffrn_radiation_type 'Mo K\a'
_diffrn_radiation_wavelength 0.71075
_diffrn_reflns_av_R_equivalents 0.1274
_diffrn_reflns_limit_h_max 8
_diffrn_reflns_limit_h_min -8
_diffrn_reflns_limit_k_max 12
_diffrn_reflns_limit_k_min -12
_diffrn_reflns_limit_l_max 20
_diffrn_reflns_limit_l_min -23
_diffrn_reflns_number 11704
_diffrn_reflns_theta_full 25.25
_diffrn_reflns_theta_max 25.25
_diffrn_standards_number 0
_exptl_absorpt_coefficient_mu 0.249
_exptl_absorpt_correction_T_max 0.990
_exptl_absorpt_correction_T_min 0.416
_exptl_absorpt_correction_type multi-scan
_exptl_absorpt_process_details 'ABSCOR (Rigaku, 1995)'
_exptl_crystal_colour colorless
_exptl_crystal_density_diffrn 1.176
_exptl_crystal_density_method 'not measured'
_exptl_crystal_description platelet
_exptl_crystal_F_000 552.00
_exptl_crystal_size_max 0.100
_exptl_crystal_size_mid 0.100
_exptl_crystal_size_min 0.040
_refine_diff_density_max 0.380
_refine_diff_density_min -0.570
_refine_ls_extinction_coef 0.0040(17)
_refine_ls_extinction_method SHELXL
_refine_ls_goodness_of_fit_ref 1.035
_refine_ls_hydrogen_treatment constr
_refine_ls_number_parameters 308
_refine_ls_number_reflns 5170
_refine_ls_number_restraints 0
_refine_ls_R_factor_gt 0.0839
_refine_ls_shift/su_max 0.000
_refine_ls_structure_factor_coef Fsqd
_refine_ls_weighting_details 'w = 1/[\s^2^(Fo^2^)+(0.0726P)^2^+1.2499P] where P=(Fo^2^+2Fc^2^)/3'
_refine_ls_weighting_scheme calc
_refine_ls_wR_factor_ref 0.2127
_reflns_number_gt 2523
_reflns_number_total 5172
_reflns_threshold_expression F^2^>2.0\s(F^2^)
_cod_data_source_file d1ob01634b2.cif
_cod_data_source_block ZerHCl
_cod_depositor_comments 'Adding full bibliography for 7158408--7158414.cif.'
_cod_original_cell_volume 1438.5(10)
_cod_database_code 7158408

loop_
_symmetry_equiv_pos_site_id
_symmetry_equiv_pos_as_xyz
1 +X,+Y,+Z
2 -X,-Y,-Z

loop_
_atom_site_label
_atom_site_type_symbol
_atom_site_fract_x
_atom_site_fract_y
_atom_site_fract_z
_atom_site_U_iso_or_equiv
_atom_site_adp_type
_atom_site_occupancy
_atom_site_symmetry_multiplicity
_atom_site_calc_flag
_atom_site_refinement_flags
_atom_site_disorder_assembly
_atom_site_disorder_group
Cl1 Cl 0.5464(2) 0.09975(15) 0.20780(7) 0.0356(5) Uani 1.0 2 d . . .
Cl2 Cl 0.0583(2) 0.06263(14) 0.68403(7) 0.0336(5) Uani 1.0 2 d . . .
O1 O 0.1948(6) 0.5052(4) 0.07915(19) 0.0314(10) Uani 1.0 2 d . . .
O2 O -0.3083(6) 0.4849(4) 0.58716(19) 0.0292(10) Uani 1.0 2 d . . .
C1 C 0.3203(8) 0.4169(6) 0.0760(3) 0.0240(13) Uani 1.0 2 d . . .
C2 C 0.4128(8) 0.3398(6) 0.1422(3) 0.0239(13) Uani 1.0 2 d . . .
C3 C 0.3845(8) 0.1995(6) 0.1462(3) 0.0255(13) Uani 1.0 2 d . . .
C4 C 0.1793(7) 0.1694(6) 0.1656(3) 0.0245(13) Uani 1.0 2 d . . .
C5 C 0.1272(8) 0.0654(6) 0.1298(3) 0.0258(13) Uani 1.0 2 d . . .
C6 C 0.0809(8) 0.1195(6) 0.0536(3) 0.0261(14) Uani 1.0 2 d . . .
C7 C 0.2080(8) 0.1066(5) -0.0005(3) 0.0234(13) Uani 1.0 2 d . . .
C8 C 0.1851(8) 0.1724(6) -0.0754(3) 0.0265(13) Uani 1.0 2 d . . .
C9 C 0.3038(8) 0.2875(6) -0.0965(3) 0.0258(13) Uani 1.0 2 d . . .
C10 C 0.2671(8) 0.3641(5) -0.0387(3) 0.0274(14) Uani 1.0 2 d . . .
C11 C 0.3858(8) 0.3705(5) 0.0099(3) 0.0241(13) Uani 1.0 2 d . . .
C12 C 0.3392(8) 0.3922(6) 0.2083(3) 0.0335(15) Uani 1.0 2 d . . .
C13 C -0.1136(8) 0.1954(6) 0.0468(3) 0.0322(15) Uani 1.0 2 d . . .
C14 C 0.2351(8) 0.3676(6) -0.1665(3) 0.0308(15) Uani 1.0 2 d . . .
C15 C 0.5168(8) 0.2386(6) -0.1062(3) 0.0275(14) Uani 1.0 2 d . . .
C16 C -0.1811(8) 0.4024(5) 0.5762(3) 0.0232(13) Uani 1.0 2 d . . .
C17 C -0.0877(8) 0.3090(5) 0.6374(3) 0.0216(13) Uani 1.0 2 d . . .
C18 C -0.1102(7) 0.1748(5) 0.6297(3) 0.0223(13) Uani 1.0 2 d . . .
C19 C -0.3092(7) 0.1357(6) 0.6467(3) 0.0252(13) Uani 1.0 2 d . . .
C20 C -0.3638(8) 0.0510(5) 0.5979(3) 0.0258(13) Uani 1.0 2 d . . .
C21 C -0.4139(8) 0.1275(6) 0.5269(3) 0.0273(14) Uani 1.0 2 d . . .
C22 C -0.2925(8) 0.1286(6) 0.4694(3) 0.0252(13) Uani 1.0 2 d . . .
C23 C -0.3196(8) 0.2164(6) 0.4003(3) 0.0271(14) Uani 1.0 2 d . . .
C24 C -0.1917(7) 0.3282(6) 0.3888(3) 0.0228(13) Uani 1.0 2 d . . .
C25 C -0.2315(7) 0.3863(5) 0.4543(3) 0.0223(13) Uani 1.0 2 d . . .
C26 C -0.1142(8) 0.3763(5) 0.5058(3) 0.0238(13) Uani 1.0 2 d . . .
C27 C -0.1589(8) 0.3407(6) 0.7095(3) 0.0321(15) Uani 1.0 2 d . . .
C28 C -0.6055(8) 0.2071(6) 0.5267(3) 0.0313(15) Uani 1.0 2 d . . .
C29 C -0.2564(8) 0.4236(6) 0.3241(3) 0.0304(15) Uani 1.0 2 d . . .
C30 C 0.0166(7) 0.2767(6) 0.3783(3) 0.0275(14) Uani 1.0 2 d . . .
H1 H 0.5529 0.3460 0.1360 0.0286 Uiso 1.0 2 calc R . .
H2 H 0.4209 0.1778 0.0985 0.0306 Uiso 1.0 2 calc R . .
H3 H 0.1634 0.1427 0.2174 0.0294 Uiso 1.0 2 calc R . .
H4 H 0.0904 0.2474 0.1518 0.0294 Uiso 1.0 2 calc R . .
H5 H 0.2351 -0.0030 0.1310 0.0309 Uiso 1.0 2 calc R . .
H6 H 0.0155 0.0286 0.1555 0.0309 Uiso 1.0 2 calc R . .
H7 H 0.3220 0.0510 0.0095 0.0281 Uiso 1.0 2 calc R . .
H8 H 0.0486 0.2029 -0.0822 0.0318 Uiso 1.0 2 calc R . .
H9 H 0.2257 0.1108 -0.1072 0.0318 Uiso 1.0 2 calc R . .
H10 H 0.1460 0.4132 -0.0367 0.0328 Uiso 1.0 2 calc R . .
H11 H 0.5178 0.3442 0.0020 0.0289 Uiso 1.0 2 calc R . .
H12 H 0.4037 0.3415 0.2492 0.0402 Uiso 1.0 2 calc R . .
H13 H 0.2015 0.3883 0.2155 0.0402 Uiso 1.0 2 calc R . .
H14 H 0.3649 0.4805 0.2028 0.0402 Uiso 1.0 2 calc R . .
H15 H -0.1805 0.1895 0.0934 0.0386 Uiso 1.0 2 calc R . .
H16 H -0.1871 0.1615 0.0153 0.0386 Uiso 1.0 2 calc R . .
H17 H -0.0994 0.2843 0.0273 0.0386 Uiso 1.0 2 calc R . .
H18 H 0.3081 0.4401 -0.1800 0.0370 Uiso 1.0 2 calc R . .
H19 H 0.0993 0.3982 -0.1607 0.0370 Uiso 1.0 2 calc R . .
H20 H 0.2539 0.3154 -0.2034 0.0370 Uiso 1.0 2 calc R . .
H21 H 0.5604 0.1858 -0.0621 0.0330 Uiso 1.0 2 calc R . .
H22 H 0.5908 0.3108 -0.1189 0.0330 Uiso 1.0 2 calc R . .
H23 H 0.5345 0.1880 -0.1439 0.0330 Uiso 1.0 2 calc R . .
H24 H 0.0519 0.3170 0.6322 0.0259 Uiso 1.0 2 calc R . .
H25 H -0.0752 0.1675 0.5794 0.0267 Uiso 1.0 2 calc R . .
H26 H -0.4027 0.2129 0.6431 0.0302 Uiso 1.0 2 calc R . .
H27 H -0.3172 0.0898 0.6961 0.0302 Uiso 1.0 2 calc R . .
H28 H -0.2557 -0.0148 0.5919 0.0310 Uiso 1.0 2 calc R . .
H29 H -0.4741 0.0077 0.6198 0.0310 Uiso 1.0 2 calc R . .
H30 H -0.1811 0.0689 0.4732 0.0302 Uiso 1.0 2 calc R . .
H31 H -0.4552 0.2526 0.3978 0.0325 Uiso 1.0 2 calc R . .
H32 H -0.2887 0.1674 0.3616 0.0325 Uiso 1.0 2 calc R . .
H33 H -0.3523 0.4348 0.4591 0.0268 Uiso 1.0 2 calc R . .
H34 H 0.0178 0.3514 0.4970 0.0286 Uiso 1.0 2 calc R . .
H35 H -0.1016 0.2755 0.7468 0.0386 Uiso 1.0 2 calc R . .
H36 H -0.2980 0.3436 0.7145 0.0386 Uiso 1.0 2 calc R . .
H37 H -0.1227 0.4235 0.7135 0.0386 Uiso 1.0 2 calc R . .
H38 H -0.6033 0.2725 0.5555 0.0376 Uiso 1.0 2 calc R . .
H39 H -0.7043 0.1530 0.5464 0.0376 Uiso 1.0 2 calc R . .
H40 H -0.6332 0.2476 0.4782 0.0376 Uiso 1.0 2 calc R . .
H41 H -0.1874 0.4979 0.3189 0.0365 Uiso 1.0 2 calc R . .
H42 H -0.3936 0.4499 0.3298 0.0365 Uiso 1.0 2 calc R . .
H43 H -0.2299 0.3845 0.2820 0.0365 Uiso 1.0 2 calc R . .
H44 H 0.0959 0.3458 0.3739 0.0330 Uiso 1.0 2 calc R . .
H45 H 0.0345 0.2397 0.3353 0.0330 Uiso 1.0 2 calc R . .
H46 H 0.0537 0.2113 0.4190 0.0330 Uiso 1.0 2 calc R . .

loop_
_atom_site_aniso_label
_atom_site_aniso_U_11
_atom_site_aniso_U_22
_atom_site_aniso_U_33
_atom_site_aniso_U_12
_atom_site_aniso_U_13
_atom_site_aniso_U_23
Cl1 0.0313(9) 0.0365(10) 0.0335(8) 0.0012(7) -0.0075(7) 0.0061(7)
Cl2 0.0309(9) 0.0285(10) 0.0354(9) 0.0035(7) -0.0051(7) 0.0060(7)
O1 0.028(3) 0.025(3) 0.040(3) 0.0017(19) -0.0008(18) -0.0075(19)
O2 0.031(3) 0.022(3) 0.034(3) 0.0036(19) 0.0008(18) -0.0101(18)
C1 0.018(3) 0.019(4) 0.037(4) -0.008(3) -0.002(3) -0.008(3)
C2 0.023(3) 0.021(4) 0.031(3) -0.006(3) -0.001(3) -0.011(3)
C3 0.021(3) 0.025(4) 0.027(3) 0.003(3) -0.000(3) -0.002(3)
C4 0.023(3) 0.023(4) 0.029(3) -0.007(3) -0.001(3) -0.005(3)
C5 0.030(4) 0.020(4) 0.028(3) -0.004(3) 0.001(3) -0.005(3)
C6 0.024(3) 0.017(4) 0.039(4) -0.006(3) -0.003(3) -0.007(3)
C7 0.019(3) 0.020(4) 0.031(3) -0.004(3) 0.005(3) -0.005(3)
C8 0.028(3) 0.027(4) 0.026(3) -0.004(3) -0.004(3) -0.006(3)
C9 0.028(3) 0.020(4) 0.028(3) -0.000(3) -0.005(3) -0.003(3)
C10 0.022(3) 0.016(4) 0.038(4) 0.002(3) 0.002(3) 0.005(3)
C11 0.023(3) 0.019(4) 0.027(3) 0.001(3) -0.003(3) 0.003(3)
C12 0.035(4) 0.036(4) 0.035(4) -0.010(3) 0.000(3) -0.016(3)
C13 0.024(3) 0.038(4) 0.033(4) -0.008(3) -0.002(3) -0.001(3)
C14 0.029(4) 0.034(4) 0.028(3) -0.005(3) -0.002(3) -0.000(3)
C15 0.027(3) 0.025(4) 0.028(3) -0.001(3) -0.002(3) -0.002(3)
C16 0.023(3) 0.015(4) 0.034(4) -0.006(3) 0.003(3) -0.011(3)
C17 0.021(3) 0.020(4) 0.026(3) -0.005(3) -0.001(3) -0.008(3)
C18 0.023(3) 0.016(3) 0.025(3) 0.001(3) -0.004(3) 0.001(3)
C19 0.020(3) 0.023(4) 0.032(3) -0.002(3) -0.009(3) -0.001(3)
C20 0.028(3) 0.015(3) 0.033(3) -0.004(3) -0.001(3) 0.000(3)
C21 0.028(4) 0.015(4) 0.038(4) -0.005(3) -0.006(3) 0.002(3)
C22 0.023(3) 0.020(4) 0.031(3) 0.001(3) -0.006(3) -0.002(3)
C23 0.021(3) 0.029(4) 0.033(4) -0.010(3) -0.007(3) -0.005(3)
C24 0.017(3) 0.023(4) 0.028(3) -0.004(3) 0.005(3) -0.007(3)
C25 0.018(3) 0.019(4) 0.028(3) -0.003(3) -0.001(3) 0.004(3)
C26 0.028(3) 0.018(4) 0.024(3) -0.005(3) 0.001(3) -0.001(3)
C27 0.037(4) 0.027(4) 0.032(4) 0.001(3) -0.004(3) -0.007(3)
C28 0.029(4) 0.033(4) 0.031(3) -0.005(3) 0.003(3) -0.004(3)
C29 0.031(4) 0.027(4) 0.032(4) -0.005(3) -0.008(3) 0.004(3)
C30 0.026(3) 0.028(4) 0.029(3) -0.005(3) -0.000(3) -0.005(3)

loop_
_atom_type_symbol
_atom_type_description
_atom_type_scat_dispersion_real
_atom_type_scat_dispersion_imag
_atom_type_scat_source
C C 0.0033 0.0016
;
International Tables for Crystallography
(1992, Vol. C, Tables 4.2.6.8 and 6.1.1.4)
;
H H 0.0000 0.0000
;
International Tables for Crystallography
(1992, Vol. C, Table 6.1.1.4)
;
O O 0.0106 0.0060
;
International Tables for Crystallography
(1992, Vol. C, Tables 4.2.6.8 and 6.1.1.4)
;
Cl Cl 0.1484 0.1585
;
International Tables for Crystallography
(1992, Vol. C, Tables 4.2.6.8 and 6.1.1.4)
;

loop_
_geom_angle_atom_site_label_1
_geom_angle_atom_site_label_2
_geom_angle_atom_site_label_3
_geom_angle
_geom_angle_publ_flag
_geom_angle_site_symmetry_1
_geom_angle_site_symmetry_2
_geom_angle_site_symmetry_3
O1 C1 C2 121.7(5) yes . . .
O1 C1 C11 123.6(5) yes . . .
C2 C1 C11 114.6(5) yes . . .
C1 C2 C3 108.0(5) yes . . .
C1 C2 C12 112.1(5) yes . . .
C3 C2 C12 113.7(5) yes . . .
Cl1 C3 C2 109.4(4) yes . . .
Cl1 C3 C4 110.3(4) yes . . .
C2 C3 C4 114.6(5) yes . . .
C3 C4 C5 112.8(5) yes . . .
C4 C5 C6 110.1(5) yes . . .
C5 C6 C7 122.1(5) yes . . .
C5 C6 C13 113.1(5) yes . . .
C7 C6 C13 124.7(5) yes . . .
C6 C7 C8 125.4(5) yes . . .
C7 C8 C9 112.8(5) yes . . .
C8 C9 C10 106.9(5) yes . . .
C8 C9 C14 108.9(5) yes . . .
C8 C9 C15 109.7(5) yes . . .
C10 C9 C14 110.1(5) yes . . .
C10 C9 C15 112.0(5) yes . . .
C14 C9 C15 109.2(4) yes . . .
C9 C10 C11 126.8(5) yes . . .
C1 C11 C10 122.3(5) yes . . .
O2 C16 C17 121.0(5) yes . . .
O2 C16 C26 124.5(5) yes . . .
C17 C16 C26 114.3(5) yes . . .
C16 C17 C18 109.1(5) yes . . .
C16 C17 C27 112.6(5) yes . . .
C18 C17 C27 113.8(5) yes . . .
Cl2 C18 C17 109.7(4) yes . . .
Cl2 C18 C19 109.1(4) yes . . .
C17 C18 C19 115.8(5) yes . . .
C18 C19 C20 113.4(5) yes . . .
C19 C20 C21 111.1(5) yes . . .
C20 C21 C22 122.3(5) yes . . .
C20 C21 C28 114.3(5) yes . . .
C22 C21 C28 123.4(5) yes . . .
C21 C22 C23 125.2(5) yes . . .
C22 C23 C24 112.9(5) yes . . .
C23 C24 C25 104.8(4) yes . . .
C23 C24 C29 108.3(5) yes . . .
C23 C24 C30 109.9(5) yes . . .
C25 C24 C29 110.4(5) yes . . .
C25 C24 C30 112.8(5) yes . . .
C29 C24 C30 110.4(4) yes . . .
C24 C25 C26 126.2(5) yes . . .
C16 C26 C25 122.3(5) yes . . .
C1 C2 H1 107.606 no . . .
C3 C2 H1 107.603 no . . .
C12 C2 H1 107.598 no . . .
Cl1 C3 H2 107.422 no . . .
C2 C3 H2 107.416 no . . .
C4 C3 H2 107.417 no . . .
C3 C4 H3 109.029 no . . .
C3 C4 H4 109.037 no . . .
C5 C4 H3 109.035 no . . .
C5 C4 H4 109.037 no . . .
H3 C4 H4 107.808 no . . .
C4 C5 H5 109.639 no . . .
C4 C5 H6 109.635 no . . .
C6 C5 H5 109.650 no . . .
C6 C5 H6 109.645 no . . .
H5 C5 H6 108.161 no . . .
C6 C7 H7 117.278 no . . .
C8 C7 H7 117.297 no . . .
C7 C8 H8 109.033 no . . .
C7 C8 H9 109.032 no . . .
C9 C8 H8 109.034 no . . .
C9 C8 H9 109.024 no . . .
H8 C8 H9 107.792 no . . .
C9 C10 H10 116.585 no . . .
C11 C10 H10 116.582 no . . .
C1 C11 H11 118.833 no . . .
C10 C11 H11 118.831 no . . .
C2 C12 H12 109.467 no . . .
C2 C12 H13 109.466 no . . .
C2 C12 H14 109.463 no . . .
H12 C12 H13 109.477 no . . .
H12 C12 H14 109.482 no . . .
H13 C12 H14 109.472 no . . .
C6 C13 H15 109.461 no . . .
C6 C13 H16 109.475 no . . .
C6 C13 H17 109.470 no . . .
H15 C13 H16 109.477 no . . .
H15 C13 H17 109.466 no . . .
H16 C13 H17 109.478 no . . .
C9 C14 H18 109.471 no . . .
C9 C14 H19 109.464 no . . .
C9 C14 H20 109.469 no . . .
H18 C14 H19 109.474 no . . .
H18 C14 H20 109.477 no . . .
H19 C14 H20 109.472 no . . .
C9 C15 H21 109.468 no . . .
C9 C15 H22 109.469 no . . .
C9 C15 H23 109.473 no . . .
H21 C15 H22 109.468 no . . .
H21 C15 H23 109.467 no . . .
H22 C15 H23 109.482 no . . .
C16 C17 H24 106.960 no . . .
C18 C17 H24 106.967 no . . .
C27 C17 H24 106.963 no . . .
Cl2 C18 H25 107.308 no . . .
C17 C18 H25 107.308 no . . .
C19 C18 H25 107.297 no . . .
C18 C19 H26 108.896 no . . .
C18 C19 H27 108.890 no . . .
C20 C19 H26 108.907 no . . .
C20 C19 H27 108.902 no . . .
H26 C19 H27 107.722 no . . .
C19 C20 H28 109.416 no . . .
C19 C20 H29 109.413 no . . .
C21 C20 H28 109.422 no . . .
C21 C20 H29 109.413 no . . .
H28 C20 H29 108.021 no . . .
C21 C22 H30 117.390 no . . .
C23 C22 H30 117.383 no . . .
C22 C23 H31 109.005 no . . .
C22 C23 H32 108.993 no . . .
C24 C23 H31 108.991 no . . .
C24 C23 H32 108.994 no . . .
H31 C23 H32 107.781 no . . .
C24 C25 H33 116.890 no . . .
C26 C25 H33 116.897 no . . .
C16 C26 H34 118.841 no . . .
C25 C26 H34 118.851 no . . .
C17 C27 H35 109.471 no . . .
C17 C27 H36 109.477 no . . .
C17 C27 H37 109.472 no . . .
H35 C27 H36 109.470 no . . .
H35 C27 H37 109.473 no . . .
H36 C27 H37 109.464 no . . .
C21 C28 H38 109.475 no . . .
C21 C28 H39 109.471 no . . .
C21 C28 H40 109.466 no . . .
H38 C28 H39 109.475 no . . .
H38 C28 H40 109.474 no . . .
H39 C28 H40 109.467 no . . .
C24 C29 H41 109.470 no . . .
C24 C29 H42 109.468 no . . .
C24 C29 H43 109.479 no . . .
H41 C29 H42 109.464 no . . .
H41 C29 H43 109.467 no . . .
H42 C29 H43 109.480 no . . .
C24 C30 H44 109.469 no . . .
C24 C30 H45 109.475 no . . .
C24 C30 H46 109.473 no . . .
H44 C30 H45 109.468 no . . .
H44 C30 H46 109.466 no . . .
H45 C30 H46 109.476 no . . .

loop_
_geom_bond_atom_site_label_1
_geom_bond_atom_site_label_2
_geom_bond_distance
_geom_bond_publ_flag
_geom_bond_site_symmetry_1
_geom_bond_site_symmetry_2
Cl1 C3 1.815(5) yes . .
Cl2 C18 1.826(5) yes . .
O1 C1 1.223(7) yes . .
O2 C16 1.217(7) yes . .
C1 C2 1.533(7) yes . .
C1 C11 1.478(8) yes . .
C2 C3 1.543(9) yes . .
C2 C12 1.522(8) yes . .
C3 C4 1.534(8) yes . .
C4 C5 1.522(9) yes . .
C5 C6 1.522(8) yes . .
C6 C7 1.342(8) yes . .
C6 C13 1.509(8) yes . .
C7 C8 1.500(7) yes . .
C8 C9 1.566(9) yes . .
C9 C10 1.499(9) yes . .
C9 C14 1.538(7) yes . .
C9 C15 1.542(8) yes . .
C10 C11 1.324(8) yes . .
C16 C17 1.533(7) yes . .
C16 C26 1.471(8) yes . .
C17 C18 1.516(8) yes . .
C17 C27 1.530(8) yes . .
C18 C19 1.519(8) yes . .
C19 C20 1.532(9) yes . .
C20 C21 1.504(7) yes . .
C21 C22 1.351(8) yes . .
C21 C28 1.509(8) yes . .
C22 C23 1.496(7) yes . .
C23 C24 1.576(9) yes . .
C24 C25 1.508(8) yes . .
C24 C29 1.522(7) yes . .
C24 C30 1.519(7) yes . .
C25 C26 1.326(8) yes . .
C2 H1 1.000 no . .
C3 H2 1.000 no . .
C4 H3 0.990 no . .
C4 H4 0.990 no . .
C5 H5 0.990 no . .
C5 H6 0.990 no . .
C7 H7 0.950 no . .
C8 H8 0.990 no . .
C8 H9 0.990 no . .
C10 H10 0.950 no . .
C11 H11 0.950 no . .
C12 H12 0.980 no . .
C12 H13 0.980 no . .
C12 H14 0.980 no . .
C13 H15 0.980 no . .
C13 H16 0.980 no . .
C13 H17 0.980 no . .
C14 H18 0.980 no . .
C14 H19 0.980 no . .
C14 H20 0.980 no . .
C15 H21 0.980 no . .
C15 H22 0.980 no . .
C15 H23 0.980 no . .
C17 H24 1.000 no . .
C18 H25 1.000 no . .
C19 H26 0.990 no . .
C19 H27 0.990 no . .
C20 H28 0.990 no . .
C20 H29 0.990 no . .
C22 H30 0.950 no . .
C23 H31 0.990 no . .
C23 H32 0.990 no . .
C25 H33 0.950 no . .
C26 H34 0.950 no . .
C27 H35 0.980 no . .
C27 H36 0.980 no . .
C27 H37 0.980 no . .
C28 H38 0.980 no . .
C28 H39 0.980 no . .
C28 H40 0.980 no . .
C29 H41 0.980 no . .
C29 H42 0.980 no . .
C29 H43 0.980 no . .
C30 H44 0.980 no . .
C30 H45 0.980 no . .
C30 H46 0.980 no . .

loop_
_geom_contact_atom_site_label_1
_geom_contact_atom_site_label_2
_geom_contact_distance
_geom_contact_publ_flag
_geom_contact_site_symmetry_1
_geom_contact_site_symmetry_2
Cl1 C5 3.524(6) no . .
Cl1 C12 3.308(7) no . .
Cl2 C20 3.559(6) no . .
Cl2 C27 3.297(7) no . .
O1 C3 3.450(7) no . .
O1 C10 2.948(8) no . .
O1 C12 2.773(7) no . .
O2 C18 3.433(7) no . .
O2 C25 2.946(7) no . .
O2 C27 2.776(7) no . .
C1 C4 3.139(8) no . .
C3 C6 3.199(9) no . .
C3 C7 3.542(9) no . .
C3 C11 2.920(7) no . .
C4 C7 3.388(8) no . .
C4 C12 3.061(10) no . .
C4 C13 3.160(8) no . .
C6 C9 3.504(8) no . .
C6 C10 3.270(8) no . .
C7 C10 2.821(8) no . .
C7 C11 3.311(9) no . .
C7 C15 3.168(8) no . .
C8 C11 3.436(9) no . .
C8 C13 3.071(8) no . .
C10 C13 3.579(8) no . .
C11 C15 2.909(8) no . .
C16 C19 3.165(8) no . .
C18 C21 3.187(9) no . .
C18 C22 3.587(8) no . .
C18 C26 2.917(7) no . .
C19 C22 3.433(8) no . .
C19 C27 3.058(9) no . .
C19 C28 3.166(8) no . .
C21 C24 3.519(8) no . .
C21 C25 3.266(8) no . .
C21 C26 3.587(9) no . .
C22 C25 2.833(8) no . .
C22 C26 3.316(9) no . .
C22 C30 3.119(8) no . .
C23 C26 3.421(9) no . .
C23 C28 3.047(8) no . .
C25 C28 3.534(8) no . .
C26 C30 2.910(8) no . .
O1 C10 3.475(7) no . 2_565
O2 C25 3.464(7) no . 2_466
O2 C29 3.529(7) no . 2_466
C1 C11 3.415(8) no . 2_665
C10 O1 3.475(7) no . 2_565
C11 C1 3.415(8) no . 2_665
C11 C11 3.361(8) no . 2_665
C12 C27 3.595(9) no . 2_566
C14 C29 3.439(7) no . 2_565
C16 C26 3.463(8) no . 2_566
C21 C21 3.510(9) no . 2_456
C25 O2 3.464(7) no . 2_466
C26 C16 3.463(8) no . 2_566
C26 C26 3.267(9) no . 2_566
C27 C12 3.595(9) no . 2_566
C29 O2 3.529(7) no . 2_466
C29 C14 3.439(7) no . 2_565
Cl1 H1 2.7654 no . .
Cl1 H3 2.6902 no . .
Cl1 H4 3.5619 no . .
Cl1 H5 3.1727 no . .
Cl1 H12 2.9083 no . .
Cl2 H24 2.7395 no . .
Cl2 H26 3.5285 no . .
Cl2 H27 2.6350 no . .
Cl2 H28 3.2372 no . .
Cl2 H35 2.8637 no . .
O1 H1 3.0292 no . .
O1 H4 3.0327 no . .
O1 H10 2.6761 no . .
O1 H11 3.1449 no . .
O1 H13 2.7011 no . .
O1 H14 2.7108 no . .
O2 H24 3.0153 no . .
O2 H26 3.0774 no . .
O2 H33 2.6794 no . .
O2 H34 3.1468 no . .
O2 H36 2.6413 no . .
O2 H37 2.7898 no . .
O2 H38 3.4633 no . .
C1 H2 2.5534 no . .
C1 H4 2.7510 no . .
C1 H10 2.5922 no . .
C1 H12 3.3723 no . .
C1 H13 2.7357 no . .
C1 H14 2.7179 no . .
C2 H3 3.0335 no . .
C2 H4 2.5913 no . .
C2 H11 2.7468 no . .
C3 H5 2.6260 no . .
C3 H6 3.3687 no . .
C3 H7 3.4207 no . .
C3 H11 3.0744 no . .
C3 H12 2.7528 no . .
C3 H13 2.7759 no . .
C3 H14 3.3993 no . .
C4 H1 3.4148 no . .
C4 H7 3.5193 no . .
C4 H12 3.3015 no . .
C4 H13 2.7449 no . .
C4 H15 2.9624 no . .
C4 H17 3.3903 no . .
C5 H2 2.5226 no . .
C5 H7 2.6291 no . .
C5 H15 2.4817 no . .
C5 H16 3.1970 no . .
C5 H17 3.1345 no . .
C6 H2 2.8061 no . .
C6 H3 3.3216 no . .
C6 H4 2.5580 no . .
C6 H8 2.6260 no . .
C6 H9 3.2114 no . .
C6 H10 3.3938 no . .
C7 H2 2.7974 no . .
C7 H4 3.5556 no . .
C7 H5 2.6030 no . .
C7 H6 3.2203 no . .
C7 H10 3.2349 no . .
C7 H15 3.2963 no . .
C7 H16 2.7896 no . .
C7 H17 2.7987 no . .
C7 H21 2.8468 no . .
C7 H23 3.5263 no . .
C8 H10 2.8146 no . .
C8 H16 3.0551 no . .
C8 H17 3.0191 no . .
C8 H18 3.3781 no . .
C8 H19 2.7005 no . .
C8 H20 2.7049 no . .
C8 H21 2.7160 no . .
C8 H22 3.3895 no . .
C8 H23 2.7252 no . .
C9 H7 2.9556 no . .
C9 H11 2.7248 no . .
C9 H17 3.5818 no . .
C10 H2 3.1830 no . .
C10 H7 3.3161 no . .
C10 H8 2.7558 no . .
C10 H9 3.3121 no . .
C10 H17 2.9630 no . .
C10 H18 2.7041 no . .
C10 H19 2.6637 no . .
C10 H20 3.3316 no . .
C10 H21 2.7143 no . .
C10 H22 2.7265 no . .
C10 H23 3.3546 no . .
C11 H1 2.7426 no . .
C11 H2 2.4333 no . .
C11 H4 3.4858 no . .
C11 H7 3.5420 no . .
C11 H21 2.7527 no . .
C11 H22 2.9186 no . .
C12 H2 3.3931 no . .
C12 H3 3.0863 no . .
C12 H4 2.8999 no . .
C13 H4 2.7595 no . .
C13 H5 3.3558 no . .
C13 H6 2.6335 no . .
C13 H7 3.3600 no . .
C13 H8 2.6539 no . .
C13 H10 3.2844 no . .
C14 H8 2.6012 no . .
C14 H9 2.8044 no . .
C14 H10 2.6593 no . .
C14 H21 3.3590 no . .
C14 H22 2.7043 no . .
C14 H23 2.6836 no . .
C15 H7 3.0941 no . .
C15 H8 3.3759 no . .
C15 H9 2.6318 no . .
C15 H10 3.3728 no . .
C15 H11 2.5650 no . .
C15 H18 2.6974 no . .
C15 H19 3.3597 no . .
C15 H20 2.6887 no . .
C16 H25 2.5427 no . .
C16 H26 2.8055 no . .
C16 H33 2.5936 no . .
C16 H35 3.3835 no . .
C16 H36 2.7181 no . .
C16 H37 2.7709 no . .
C16 H38 3.5462 no . .
C17 H26 2.5690 no . .
C17 H27 3.0440 no . .
C17 H34 2.7273 no . .
C18 H28 2.6519 no . .
C18 H29 3.3728 no . .
C18 H30 3.5202 no . .
C18 H34 3.0491 no . .
C18 H35 2.6968 no . .
C18 H36 2.8166 no . .
C18 H37 3.3771 no . .
C19 H24 3.3863 no . .
C19 H30 3.5854 no . .
C19 H35 3.2106 no . .
C19 H36 2.8180 no . .
C19 H38 2.9002 no . .
C19 H39 3.4910 no . .
C20 H25 2.5077 no . .
C20 H30 2.6330 no . .
C20 H38 2.7743 no . .
C20 H39 2.6995 no . .
C20 H40 3.3581 no . .
C21 H25 2.7894 no . .
C21 H26 2.5928 no . .
C21 H27 3.3293 no . .
C21 H31 2.6233 no . .
C21 H32 3.2130 no . .
C21 H33 3.4061 no . .
C22 H25 2.8402 no . .
C22 H28 2.5846 no . .
C22 H29 3.2011 no . .
C22 H33 3.2508 no . .
C22 H38 3.0888 no . .
C22 H39 3.1732 no . .
C22 H40 2.5906 no . .
C22 H45 3.4872 no . .
C22 H46 2.7654 no . .
C23 H33 2.7817 no . .
C23 H38 3.5827 no . .
C23 H40 2.6071 no . .
C23 H41 3.3666 no . .
C23 H42 2.6396 no . .
C23 H43 2.7282 no . .
C23 H44 3.3857 no . .
C23 H45 2.7372 no . .
C23 H46 2.6887 no . .
C24 H30 2.9608 no . .
C24 H34 2.7219 no . .
C24 H40 3.5842 no . .
C25 H25 3.1996 no . .
C25 H30 3.3562 no . .
C25 H31 2.6931 no . .
C25 H32 3.3055 no . .
C25 H38 3.3804 no . .
C25 H40 3.3496 no . .
C25 H41 2.6800 no . .
C25 H42 2.6780 no . .
C25 H43 3.3309 no . .
C25 H44 2.7240 no . .
C25 H45 3.3558 no . .
C25 H46 2.7201 no . .
C26 H24 2.7214 no . .
C26 H25 2.4252 no . .
C26 H26 3.5622 no . .
C26 H30 3.5938 no . .
C26 H44 2.9025 no . .
C26 H46 2.7701 no . .
C27 H25 3.3813 no . .
C27 H26 2.8588 no . .
C27 H27 3.1294 no . .
C28 H26 2.7742 no . .
C28 H28 3.3559 no . .
C28 H29 2.6496 no . .
C28 H30 3.3561 no . .
C28 H31 2.6173 no . .
C28 H33 3.2515 no . .
C29 H31 2.6103 no . .
C29 H32 2.7630 no . .
C29 H33 2.6641 no . .
C29 H44 2.7159 no . .
C29 H45 2.6598 no . .
C29 H46 3.3419 no . .
C30 H30 3.0416 no . .
C30 H31 3.3735 no . .
C30 H32 2.6644 no . .
C30 H33 3.3741 no . .
C30 H34 2.5711 no . .
C30 H41 2.7280 no . .
C30 H42 3.3406 no . .
C30 H43 2.6495 no . .
H1 H2 2.3975 no . .
H1 H4 3.5507 no . .
H1 H11 2.6225 no . .
H1 H12 2.3508 no . .
H1 H13 2.8548 no . .
H1 H14 2.3429 no . .
H2 H3 2.8204 no . .
H2 H4 2.5624 no . .
H2 H5 2.4564 no . .
H2 H6 3.4821 no . .
H2 H7 2.5777 no . .
H2 H11 2.4603 no . .
H2 H21 3.1718 no . .
H3 H5 2.4843 no . .
H3 H6 2.2654 no . .
H3 H12 3.0842 no . .
H3 H13 2.6969 no . .
H3 H15 3.4706 no . .
H4 H5 2.8558 no . .
H4 H6 2.4774 no . .
H4 H12 3.3845 no . .
H4 H13 2.3712 no . .
H4 H15 2.5023 no . .
H4 H17 2.7834 no . .
H5 H7 2.3627 no . .
H5 H15 3.4174 no . .
H6 H7 3.4160 no . .
H6 H15 2.2867 no . .
H6 H16 3.1717 no . .
H6 H17 3.4033 no . .
H7 H8 2.8606 no . .
H7 H9 2.3548 no . .
H7 H11 3.5975 no . .
H7 H21 2.5335 no . .
H7 H23 3.3905 no . .
H8 H10 2.7696 no . .
H8 H16 2.4350 no . .
H8 H17 2.5426 no . .
H8 H18 3.5233 no . .
H8 H19 2.4083 no . .
H8 H20 2.8201 no . .
H8 H23 3.5487 no . .
H9 H19 3.1187 no . .
H9 H20 2.6271 no . .
H9 H21 2.8515 no . .
H9 H22 3.5515 no . .
H9 H23 2.4507 no . .
H10 H11 2.7623 no . .
H10 H17 2.4806 no . .
H10 H18 2.8926 no . .
H10 H19 2.4818 no . .
H10 H20 3.5727 no . .
H10 H22 3.5571 no . .
H11 H21 2.2718 no . .
H11 H22 2.4367 no . .
H11 H23 3.5344 no . .
H18 H21 3.5957 no . .
H18 H22 2.5234 no . .
H18 H23 2.9658 no . .
H19 H22 3.5987 no . .
H19 H23 3.5789 no . .
H20 H21 3.5792 no . .
H20 H22 2.9835 no . .
H20 H23 2.4918 no . .
H24 H25 2.3676 no . .
H24 H26 3.5272 no . .
H24 H34 2.5928 no . .
H24 H35 2.3825 no . .
H24 H36 2.8529 no . .
H24 H37 2.3091 no . .
H25 H26 2.5750 no . .
H25 H27 2.7936 no . .
H25 H28 2.4525 no . .
H25 H29 3.4669 no . .
H25 H30 2.6787 no . .
H25 H34 2.4316 no . .
H25 H46 3.1282 no . .
H26 H28 2.8649 no . .
H26 H29 2.4667 no . .
H26 H35 3.2507 no . .
H26 H36 2.3688 no . .
H26 H38 2.2409 no . .
H26 H39 3.1482 no . .
H27 H28 2.4724 no . .
H27 H29 2.2798 no . .
H27 H35 3.0163 no . .
H27 H36 2.8538 no . .
H28 H30 2.3489 no . .
H28 H39 3.5326 no . .
H29 H30 3.3949 no . .
H29 H38 2.9544 no . .
H29 H39 2.4464 no . .
H29 H40 3.5383 no . .
H30 H31 2.8585 no . .
H30 H32 2.3534 no . .
H30 H40 3.5207 no . .
H30 H45 3.3323 no . .
H30 H46 2.4563 no . .
H31 H33 2.6828 no . .
H31 H38 3.1817 no . .
H31 H39 3.3277 no . .
H31 H40 1.9213 no . .
H31 H41 3.5095 no . .
H31 H42 2.3594 no . .
H31 H43 2.9040 no . .
H31 H45 3.5782 no . .
H32 H40 3.3340 no . .
H32 H42 3.0037 no . .
H32 H43 2.6166 no . .
H32 H44 3.5849 no . .
H32 H45 2.5007 no . .
H32 H46 2.8727 no . .
H33 H34 2.7657 no . .
H33 H38 2.9647 no . .
H33 H40 2.9761 no . .
H33 H41 2.8624 no . .
H33 H42 2.5095 no . .
H33 H43 3.5868 no . .
H33 H44 3.5641 no . .
H34 H44 2.4102 no . .
H34 H45 3.5424 no . .
H34 H46 2.3084 no . .
H41 H44 2.5817 no . .
H41 H45 2.9920 no . .
H42 H45 3.5380 no . .
H43 H44 2.9583 no . .
H43 H45 2.4370 no . .
H43 H46 3.5374 no . .
Cl1 H6 3.4288 no . 1_655
Cl1 H9 3.4316 no . 2_655
Cl1 H15 2.9323 no . 1_655
Cl1 H27 3.0438 no . 2_556
Cl1 H29 3.3384 no . 2_556
Cl1 H32 3.5073 no . 1_655
Cl2 H3 3.1450 no . 2_556
Cl2 H6 3.0972 no . 2_556
Cl2 H29 3.4629 no . 1_655
Cl2 H30 3.5908 no . 2_556
Cl2 H32 3.0265 no . 2_556
Cl2 H39 3.1022 no . 1_655
Cl2 H45 3.5096 no . 2_556
O1 H8 3.3995 no . 2_565
O1 H10 2.5986 no . 2_565
O1 H11 2.9454 no . 2_665
O1 H17 2.8137 no . 2_565
O1 H19 2.7309 no . 2_565
O1 H22 2.8987 no . 2_665
O2 H31 3.1516 no . 2_466
O2 H33 2.6127 no . 2_466
O2 H34 3.0616 no . 2_566
O2 H38 3.4616 no . 2_466
O2 H40 2.9200 no . 2_466
O2 H42 2.6543 no . 2_466
O2 H44 2.7559 no . 2_566
C1 H11 3.0499 no . 2_665
C1 H22 3.3519 no . 2_665
C2 H15 3.2797 no . 1_655
C2 H18 3.4943 no . 2_665
C3 H15 3.1657 no . 1_655
C4 H27 3.5796 no . 2_556
C4 H45 3.5501 no . .
C5 H8 3.5978 no . 2_555
C5 H9 3.4352 no . 2_555
C5 H23 3.3791 no . 2_655
C6 H9 3.4778 no . 2_555
C6 H16 3.5111 no . 2_555
C7 H7 3.5430 no . 2_655
C7 H16 2.9880 no . 2_555
C7 H21 3.4125 no . 2_655
C8 H6 3.3989 no . 2_555
C8 H16 3.5766 no . 2_555
C11 H11 3.2082 no . 2_665
C11 H16 3.5259 no . 1_655
C12 H18 3.2304 no . 2_665
C12 H22 3.4271 no . 2_665
C12 H36 3.4322 no . 2_566
C12 H37 2.9283 no . 2_566
C12 H42 3.3197 no . 1_655
C12 H43 3.4509 no . 1_655
C12 H44 3.4973 no . .
C12 H45 3.4637 no . .
C13 H1 3.2584 no . 1_455
C13 H2 3.3910 no . 1_455
C13 H7 3.5819 no . 2_555
C13 H9 3.4701 no . 2_555
C13 H11 2.9796 no . 1_455
C13 H21 3.2649 no . 1_455
C14 H14 3.4216 no . 2_665
C14 H35 3.3682 no . 1_554
C14 H37 3.4835 no . 1_554
C14 H41 3.0515 no . 2_565
C14 H42 3.5787 no . 2_565
C14 H43 3.1472 no . 2_565
C15 H5 2.9924 no . 2_655
C15 H7 3.4330 no . 2_655
C15 H14 3.4216 no . 2_665
C15 H16 3.1882 no . 1_655
C16 H33 3.5859 no . 2_466
C16 H34 3.0927 no . 2_566
C16 H44 3.1947 no . 2_566
C17 H39 3.5347 no . 1_655
C17 H41 3.2933 no . 2_566
C18 H39 3.1891 no . 1_655
C20 H32 3.5755 no . 2_456
C20 H46 3.4014 no . 2_556
C21 H39 3.5582 no . 2_456
C22 H29 3.1475 no . 2_456
C22 H39 3.1189 no . 2_456
C23 H12 3.5899 no . 1_455
C23 H29 3.0864 no . 2_456
C26 H34 3.0973 no . 2_566
C26 H39 3.5593 no . 1_655
C26 H40 3.5476 no . 1_655
C27 H13 3.4726 no . 2_566
C27 H14 2.9733 no . 2_566
C27 H19 3.4062 no . 1_556
C27 H20 3.4393 no . 1_556
C27 H41 3.1493 no . 2_566
C27 H44 3.5377 no . 2_566
C28 H24 3.2929 no . 1_455
C28 H25 3.4616 no . 1_455
C28 H30 3.5172 no . 2_456
C28 H34 2.9480 no . 1_455
C28 H46 3.2974 no . 1_455
C29 H12 3.2029 no . 1_455
C29 H18 2.9206 no . 2_565
C29 H19 3.5575 no . 2_565
C29 H20 3.3067 no . 2_565
C29 H24 3.5806 no . 2_566
C29 H37 3.3001 no . 2_566
C30 H13 3.3792 no . .
C30 H28 3.0807 no . 2_556
C30 H37 3.5349 no . 2_566
C30 H40 3.2062 no . 1_655
H1 C13 3.2584 no . 1_655
H1 H15 2.5588 no . 1_655
H1 H16 3.5958 no . 1_655
H1 H17 3.1962 no . 1_655
H1 H18 2.9163 no . 2_665
H1 H43 3.4321 no . 1_655
H2 C13 3.3910 no . 1_655
H2 H15 2.8369 no . 1_655
H2 H16 3.1020 no . 1_655
H3 Cl2 3.1450 no . 2_556
H3 H27 2.8773 no . 2_556
H3 H45 2.7304 no . .
H4 H45 3.5235 no . .
H5 C15 2.9924 no . 2_655
H5 H8 3.4351 no . 2_555
H5 H21 2.7775 no . 2_655
H5 H22 3.4370 no . 2_655
H5 H23 2.3964 no . 2_655
H5 H27 3.3699 no . 2_556
H5 H35 3.5942 no . 2_556
H6 Cl1 3.4288 no . 1_455
H6 Cl2 3.0972 no . 2_556
H6 C8 3.3989 no . 2_555
H6 H8 3.1957 no . 2_555
H6 H9 2.7406 no . 2_555
H6 H35 3.4724 no . 2_556
H7 C7 3.5430 no . 2_655
H7 C13 3.5819 no . 2_555
H7 C15 3.4330 no . 2_655
H7 H7 2.6449 no . 2_655
H7 H16 2.7350 no . 2_555
H7 H21 2.6212 no . 2_655
H7 H23 3.4119 no . 2_655
H8 O1 3.3995 no . 2_565
H8 C5 3.5978 no . 2_555
H8 H5 3.4351 no . 2_555
H8 H6 3.1957 no . 2_555
H8 H21 3.4761 no . 1_455
H8 H22 3.3811 no . 1_455
H8 H35 3.4657 no . 1_554
H9 Cl1 3.4316 no . 2_655
H9 C5 3.4352 no . 2_555
H9 C6 3.4778 no . 2_555
H9 C13 3.4701 no . 2_555
H9 H6 2.7406 no . 2_555
H9 H15 3.2628 no . 2_555
H9 H16 3.1724 no . 2_555
H10 O1 2.5986 no . 2_565
H10 H10 3.0562 no . 2_565
H10 H17 3.2800 no . 2_565
H11 O1 2.9454 no . 2_665
H11 C1 3.0499 no . 2_665
H11 C11 3.2082 no . 2_665
H11 C13 2.9796 no . 1_655
H11 H11 3.3303 no . 2_665
H11 H15 3.0025 no . 1_655
H11 H16 2.6731 no . 1_655
H11 H17 2.7635 no . 1_655
H12 C23 3.5899 no . 1_655
H12 C29 3.2029 no . 1_655
H12 H18 3.3449 no . 2_665
H12 H31 3.0517 no . 1_655
H12 H32 3.3344 no . 1_655
H12 H36 3.5759 no . 2_566
H12 H37 3.1743 no . 2_566
H12 H42 2.7069 no . 1_655
H12 H43 2.8344 no . 1_655
H12 H44 3.1256 no . .
H12 H45 3.1971 no . .
H13 C27 3.4726 no . 2_566
H13 C30 3.3792 no . .
H13 H19 3.0212 no . 2_565
H13 H36 3.5818 no . 2_566
H13 H37 2.6387 no . 2_566
H13 H41 3.4882 no . .
H13 H43 3.2254 no . .
H13 H44 3.0564 no . .
H13 H45 2.8314 no . .
H14 C14 3.4216 no . 2_665
H14 C15 3.4216 no . 2_665
H14 C27 2.9733 no . 2_566
H14 H18 2.5535 no . 2_665
H14 H19 3.4746 no . 2_565
H14 H22 2.5595 no . 2_665
H14 H35 3.2830 no . 2_566
H14 H36 2.6799 no . 2_566
H14 H37 2.5242 no . 2_566
H14 H42 3.0410 no . 1_655
H14 H43 3.3100 no . 1_655
H15 Cl1 2.9323 no . 1_455
H15 C2 3.2797 no . 1_455
H15 C3 3.1657 no . 1_455
H15 H1 2.5588 no . 1_455
H15 H2 2.8369 no . 1_455
H15 H9 3.2628 no . 2_555
H15 H11 3.0025 no . 1_455
H16 C6 3.5111 no . 2_555
H16 C7 2.9880 no . 2_555
H16 C8 3.5766 no . 2_555
H16 C11 3.5259 no . 1_455
H16 C15 3.1882 no . 1_455
H16 H1 3.5958 no . 1_455
H16 H2 3.1020 no . 1_455
H16 H7 2.7350 no . 2_555
H16 H9 3.1724 no . 2_555
H16 H11 2.6731 no . 1_455
H16 H21 2.3746 no . 1_455
H16 H22 3.1915 no . 1_455
H17 O1 2.8137 no . 2_565
H17 H1 3.1962 no . 1_455
H17 H10 3.2800 no . 2_565
H17 H11 2.7635 no . 1_455
H17 H21 3.4544 no . 1_455
H18 C2 3.4943 no . 2_665
H18 C12 3.2304 no . 2_665
H18 C29 2.9206 no . 2_565
H18 H1 2.9163 no . 2_665
H18 H12 3.3449 no . 2_665
H18 H14 2.5535 no . 2_665
H18 H36 3.4910 no . 1_654
H18 H41 2.8121 no . 2_565
H18 H42 2.9634 no . 2_565
H18 H43 2.5047 no . 2_565
H19 O1 2.7309 no . 2_565
H19 C27 3.4062 no . 1_554
H19 C29 3.5575 no . 2_565
H19 H13 3.0212 no . 2_565
H19 H14 3.4746 no . 2_565
H19 H35 2.9583 no . 1_554
H19 H37 2.9458 no . 1_554
H19 H41 3.0972 no . 2_565
H19 H43 3.1683 no . 2_565
H20 C27 3.4393 no . 1_554
H20 C29 3.3067 no . 2_565
H20 H24 3.5793 no . 1_554
H20 H35 2.8752 no . 1_554
H20 H36 3.4616 no . 1_654
H20 H37 3.1928 no . 1_554
H20 H41 2.7373 no . 2_565
H20 H42 3.3677 no . 2_565
H20 H43 3.3021 no . 2_565
H21 C7 3.4125 no . 2_655
H21 C13 3.2649 no . 1_655
H21 H5 2.7775 no . 2_655
H21 H7 2.6212 no . 2_655
H21 H8 3.4761 no . 1_655
H21 H16 2.3746 no . 1_655
H21 H17 3.4544 no . 1_655
H22 O1 2.8987 no . 2_665
H22 C1 3.3519 no . 2_665
H22 C12 3.4271 no . 2_665
H22 H5 3.4370 no . 2_655
H22 H8 3.3811 no . 1_655
H22 H14 2.5595 no . 2_665
H22 H16 3.1915 no . 1_655
H22 H35 3.3029 no . 1_654
H22 H36 3.2188 no . 1_654
H23 C5 3.3791 no . 2_655
H23 H5 2.3964 no . 2_655
H23 H7 3.4119 no . 2_655
H23 H27 3.4977 no . 1_654
H23 H35 3.3247 no . 1_654
H23 H36 3.1654 no . 1_654
H24 C28 3.2929 no . 1_655
H24 C29 3.5806 no . 2_566
H24 H20 3.5793 no . 1_556
H24 H38 2.7922 no . 1_655
H24 H39 2.9549 no . 1_655
H24 H41 2.6779 no . 2_566
H25 C28 3.4616 no . 1_655
H25 H30 3.2136 no . 2_556
H25 H39 2.6468 no . 1_655
H27 Cl1 3.0438 no . 2_556
H27 C4 3.5796 no . 2_556
H27 H3 2.8773 no . 2_556
H27 H5 3.3699 no . 2_556
H27 H23 3.4977 no . 1_456
H28 C30 3.0807 no . 2_556
H28 H30 3.2716 no . 2_556
H28 H31 3.4592 no . 2_456
H28 H39 3.3421 no . 2_456
H28 H40 3.2779 no . 2_456
H28 H44 3.5610 no . 2_556
H28 H45 2.8979 no . 2_556
H28 H46 2.4339 no . 2_556
H29 Cl1 3.3384 no . 2_556
H29 Cl2 3.4629 no . 1_455
H29 C22 3.1475 no . 2_456
H29 C23 3.0864 no . 2_456
H29 H30 3.4119 no . 2_456
H29 H31 3.0064 no . 2_456
H29 H32 2.6499 no . 2_456
H30 Cl2 3.5908 no . 2_556
H30 C28 3.5172 no . 2_456
H30 H25 3.2136 no . 2_556
H30 H28 3.2716 no . 2_556
H30 H29 3.4119 no . 2_456
H30 H30 2.9499 no . 2_556
H30 H39 2.7299 no . 2_456
H30 H46 3.3950 no . 2_556
H31 O2 3.1516 no . 2_466
H31 H12 3.0517 no . 1_455
H31 H28 3.4592 no . 2_456
H31 H29 3.0064 no . 2_456
H31 H44 3.2480 no . 1_455
H31 H46 3.5482 no . 1_455
H32 Cl1 3.5073 no . 1_455
H32 Cl2 3.0265 no . 2_556
H32 C20 3.5755 no . 2_456
H32 H12 3.3344 no . 1_455
H32 H29 2.6499 no . 2_456
H32 H39 3.5884 no . 2_456
H33 O2 2.6127 no . 2_466
H33 C16 3.5859 no . 2_466
H33 H33 2.9027 no . 2_466
H33 H38 3.0995 no . 2_466
H34 O2 3.0616 no . 2_566
H34 C16 3.0927 no . 2_566
H34 C26 3.0973 no . 2_566
H34 C28 2.9480 no . 1_655
H34 H34 3.2125 no . 2_566
H34 H38 2.9513 no . 1_655
H34 H39 2.7920 no . 1_655
H34 H40 2.6058 no . 1_655
H35 C14 3.3682 no . 1_556
H35 H5 3.5942 no . 2_556
H35 H6 3.4724 no . 2_556
H35 H8 3.4657 no . 1_556
H35 H14 3.2830 no . 2_566
H35 H19 2.9583 no . 1_556
H35 H20 2.8752 no . 1_556
H35 H22 3.3029 no . 1_456
H35 H23 3.3247 no . 1_456
H35 H41 3.3989 no . 2_566
H36 C12 3.4322 no . 2_566
H36 H12 3.5759 no . 2_566
H36 H13 3.5818 no . 2_566
H36 H14 2.6799 no . 2_566
H36 H18 3.4910 no . 1_456
H36 H20 3.4616 no . 1_456
H36 H22 3.2188 no . 1_456
H36 H23 3.1654 no . 1_456
H36 H42 2.9627 no . 2_466
H37 C12 2.9283 no . 2_566
H37 C14 3.4835 no . 1_556
H37 C29 3.3001 no . 2_566
H37 C30 3.5349 no . 2_566
H37 H12 3.1743 no . 2_566
H37 H13 2.6387 no . 2_566
H37 H14 2.5242 no . 2_566
H37 H19 2.9458 no . 1_556
H37 H20 3.1928 no . 1_556
H37 H41 2.4533 no . 2_566
H37 H43 3.4672 no . 2_566
H37 H44 2.7573 no . 2_566
H38 O2 3.4616 no . 2_466
H38 H24 2.7922 no . 1_455
H38 H33 3.0995 no . 2_466
H38 H34 2.9513 no . 1_455
H39 Cl2 3.1022 no . 1_455
H39 C17 3.5347 no . 1_455
H39 C18 3.1891 no . 1_455
H39 C21 3.5582 no . 2_456
H39 C22 3.1189 no . 2_456
H39 C26 3.5593 no . 1_455
H39 H24 2.9549 no . 1_455
H39 H25 2.6468 no . 1_455
H39 H28 3.3421 no . 2_456
H39 H30 2.7299 no . 2_456
H39 H32 3.5884 no . 2_456
H39 H34 2.7920 no . 1_455
H39 H46 3.0287 no . 1_455
H40 O2 2.9200 no . 2_466
H40 C26 3.5476 no . 1_455
H40 C30 3.2062 no . 1_455
H40 H28 3.2779 no . 2_456
H40 H34 2.6058 no . 1_455
H40 H44 2.8504 no . 1_455
H40 H46 2.6774 no . 1_455
H41 C14 3.0515 no . 2_565
H41 C17 3.2933 no . 2_566
H41 C27 3.1493 no . 2_566
H41 H13 3.4882 no . .
H41 H18 2.8121 no . 2_565
H41 H19 3.0972 no . 2_565
H41 H20 2.7373 no . 2_565
H41 H24 2.6779 no . 2_566
H41 H35 3.3989 no . 2_566
H41 H37 2.4533 no . 2_566
H42 O2 2.6543 no . 2_466
H42 C12 3.3197 no . 1_455
H42 C14 3.5787 no . 2_565
H42 H12 2.7069 no . 1_455
H42 H14 3.0410 no . 1_455
H42 H18 2.9634 no . 2_565
H42 H20 3.3677 no . 2_565
H42 H36 2.9627 no . 2_466
H43 C12 3.4509 no . 1_455
H43 C14 3.1472 no . 2_565
H43 H1 3.4321 no . 1_455
H43 H12 2.8344 no . 1_455
H43 H13 3.2254 no . .
H43 H14 3.3100 no . 1_455
H43 H18 2.5047 no . 2_565
H43 H19 3.1683 no . 2_565
H43 H20 3.3021 no . 2_565
H43 H37 3.4672 no . 2_566
H44 O2 2.7559 no . 2_566
H44 C12 3.4973 no . .
H44 C16 3.1947 no . 2_566
H44 C27 3.5377 no . 2_566
H44 H12 3.1256 no . .
H44 H13 3.0564 no . .
H44 H28 3.5610 no . 2_556
H44 H31 3.2480 no . 1_655
H44 H37 2.7573 no . 2_566
H44 H40 2.8504 no . 1_655
H45 Cl2 3.5096 no . 2_556
H45 C4 3.5501 no . .
H45 C12 3.4637 no . .
H45 H3 2.7304 no . .
H45 H4 3.5235 no . .
H45 H12 3.1971 no . .
H45 H13 2.8314 no . .
H45 H28 2.8979 no . 2_556
H46 C20 3.4014 no . 2_556
H46 C28 3.2974 no . 1_655
H46 H28 2.4339 no . 2_556
H46 H30 3.3950 no . 2_556
H46 H31 3.5482 no . 1_655
H46 H39 3.0287 no . 1_655
H46 H40 2.6774 no . 1_655

loop_
_geom_torsion_atom_site_label_1
_geom_torsion_atom_site_label_2
_geom_torsion_atom_site_label_3
_geom_torsion_atom_site_label_4
_geom_torsion
_geom_torsion_publ_flag
_geom_torsion_site_symmetry_1
_geom_torsion_site_symmetry_2
_geom_torsion_site_symmetry_3
_geom_torsion_site_symmetry_4
O1 C1 C2 C3 122.3(6) no . . . .
O1 C1 C2 C12 -3.7(8) no . . . .
O1 C1 C11 C10 -38.2(8) no . . . .
C2 C1 C11 C10 137.9(5) no . . . .
C11 C1 C2 C3 -53.9(6) no . . . .
C11 C1 C2 C12 -179.9(5) no . . . .
C1 C2 C3 Cl1 163.8(4) no . . . .
C1 C2 C3 C4 -71.8(5) no . . . .
C12 C2 C3 Cl1 -71.1(5) no . . . .
C12 C2 C3 C4 53.3(6) no . . . .
Cl1 C3 C4 C5 -89.7(5) no . . . .
C2 C3 C4 C5 146.3(4) no . . . .
C3 C4 C5 C6 -79.0(5) no . . . .
C4 C5 C6 C7 99.5(6) no . . . .
C4 C5 C6 C13 -76.3(6) no . . . .
C5 C6 C7 C8 -170.5(5) no . . . .
C13 C6 C7 C8 4.9(10) no . . . .
C6 C7 C8 C9 102.4(7) no . . . .
C7 C8 C9 C10 -47.4(5) no . . . .
C7 C8 C9 C14 -166.4(4) no . . . .
C7 C8 C9 C15 74.2(5) no . . . .
C8 C9 C10 C11 106.1(6) no . . . .
C14 C9 C10 C11 -135.7(5) no . . . .
C15 C9 C10 C11 -14.0(7) no . . . .
C9 C10 C11 C1 -161.6(5) no . . . .
O2 C16 C17 C18 122.0(6) no . . . .
O2 C16 C17 C27 -5.4(8) no . . . .
O2 C16 C26 C25 -36.2(9) no . . . .
C17 C16 C26 C25 139.1(5) no . . . .
C26 C16 C17 C18 -53.5(6) no . . . .
C26 C16 C17 C27 179.1(5) no . . . .
C16 C17 C18 Cl2 162.6(4) no . . . .
C16 C17 C18 C19 -73.4(5) no . . . .
C27 C17 C18 Cl2 -70.7(5) no . . . .
C27 C17 C18 C19 53.3(6) no . . . .
Cl2 C18 C19 C20 -93.4(4) no . . . .
C17 C18 C19 C20 142.4(4) no . . . .
C18 C19 C20 C21 -76.4(5) no . . . .
C19 C20 C21 C22 102.8(6) no . . . .
C19 C20 C21 C28 -74.2(6) no . . . .
C20 C21 C22 C23 -170.2(5) no . . . .
C28 C21 C22 C23 6.4(10) no . . . .
C21 C22 C23 C24 102.8(7) no . . . .
C22 C23 C24 C25 -52.0(5) no . . . .
C22 C23 C24 C29 -169.8(4) no . . . .
C22 C23 C24 C30 69.5(6) no . . . .
C23 C24 C25 C26 107.5(5) no . . . .
C29 C24 C25 C26 -136.1(5) no . . . .
C30 C24 C25 C26 -12.0(7) no . . . .
C24 C25 C26 C16 -161.5(5) no . . . .
